data_7047184
loop_
_publ_author_name
'Reinig, Regina R.'
'Fought, Ellie L.'
'Ellern, Arkady'
'Windus, Theresa L.'
'Sadow, Aaron D.'

_publ_section_title
;
 Cobalt(ii) acyl intermediates in carbon-carbon bond formation and
 oxygenation.
;
_journal_issue 35
_journal_name_full 'Dalton transactions (Cambridge, England : 2003)'
_journal_page_first 12147
_journal_page_last 12161
_journal_paper_doi 10.1039/c8dt02661k
_journal_volume 47
_journal_year 2018
_chemical_formula_sum 'C25 H38 B Co N3 O3'
_chemical_formula_weight 498.32
_space_group_crystal_system monoclinic
_space_group_IT_number 14
_space_group_name_Hall '-P 2ybc'
_space_group_name_H-M_alt 'P 1 21/c 1'
_symmetry_space_group_name_Hall '-P 2ybc'
_symmetry_space_group_name_H-M 'P 1 21/c 1'
_atom_sites_solution_hydrogens geom
_audit_creation_method SHELXL-2016/6
_audit_update_record
;
2018-07-24 deposited with the CCDC.
2018-07-26 downloaded from the CCDC.
;
_cell_angle_alpha 90
_cell_angle_beta 95.1620(19)
_cell_angle_gamma 90
_cell_formula_units_Z 4
_cell_length_a 13.5919(16)
_cell_length_b 11.0811(13)
_cell_length_c 17.801(2)
_cell_measurement_reflns_used 9963
_cell_measurement_temperature 173(2)
_cell_measurement_theta_max 28.6239
_cell_measurement_theta_min 2.2974
_cell_volume 2670.2(5)
_computing_structure_refinement 'SHELXL-2016/6 (Sheldrick, 2016)'
_diffrn_ambient_temperature 173(2)
_diffrn_detector_area_resol_mean 8.3333
_diffrn_measured_fraction_theta_full 0.997
_diffrn_measured_fraction_theta_max 0.997
_diffrn_measurement_device_type 'Bruker APEX-II CCD'
_diffrn_measurement_method ' full spere \w scans'
_diffrn_radiation_type MoK\a
_diffrn_radiation_wavelength 0.71073
_diffrn_reflns_av_R_equivalents 0.0335
_diffrn_reflns_av_unetI/netI 0.0260
_diffrn_reflns_Laue_measured_fraction_full 0.997
_diffrn_reflns_Laue_measured_fraction_max 0.997
_diffrn_reflns_limit_h_max 18
_diffrn_reflns_limit_h_min -18
_diffrn_reflns_limit_k_max 14
_diffrn_reflns_limit_k_min -14
_diffrn_reflns_limit_l_max 24
_diffrn_reflns_limit_l_min -24
_diffrn_reflns_number 36819
_diffrn_reflns_point_group_measured_fraction_full 0.997
_diffrn_reflns_point_group_measured_fraction_max 0.997
_diffrn_reflns_theta_full 25.242
_diffrn_reflns_theta_max 28.729
_diffrn_reflns_theta_min 2.167
_diffrn_source 'X-ray tuve'
_diffrn_source_type 'Sealed tube'
_exptl_absorpt_coefficient_mu 0.672
_exptl_absorpt_correction_T_max 0.87
_exptl_absorpt_correction_T_min 0.83
_exptl_absorpt_correction_type multi-scan
_exptl_absorpt_process_details 'SADABS (Bruker, 2013)'
_exptl_crystal_colour blue
_exptl_crystal_density_diffrn 1.240
_exptl_crystal_description prism
_exptl_crystal_F_000 1060
_exptl_crystal_size_max 0.280
_exptl_crystal_size_mid 0.260
_exptl_crystal_size_min 0.210
_refine_diff_density_max 2.259
_refine_diff_density_min -0.350
_refine_diff_density_rms 0.091
_refine_ls_extinction_method none
_refine_ls_goodness_of_fit_ref 1.105
_refine_ls_hydrogen_treatment constr
_refine_ls_matrix_type full
_refine_ls_number_parameters 305
_refine_ls_number_reflns 6888
_refine_ls_number_restraints 0
_refine_ls_restrained_S_all 1.105
_refine_ls_R_factor_all 0.0708
_refine_ls_R_factor_gt 0.0615
_refine_ls_shift/su_max 0.000
_refine_ls_shift/su_mean 0.000
_refine_ls_structure_factor_coef Fsqd
_refine_ls_weighting_details 'w=1/[\s^2^(Fo^2^)+(0.0632P)^2^+7.8707P] where P=(Fo^2^+2Fc^2^)/3'
_refine_ls_weighting_scheme calc
_refine_ls_wR_factor_gt 0.1772
_refine_ls_wR_factor_ref 0.1829
_reflns_Friedel_coverage 0.000
_reflns_number_gt 5779
_reflns_number_total 6888
_reflns_threshold_expression 'I > 2\s(I)'
_cod_data_source_file c8dt02661k2.cif
_cod_data_source_block Sad418
_cod_depositor_comments 'Adding full bibliography for 7047177--7047187.cif.'
_cod_original_cell_volume 2670.1(6)
_cod_database_code 7047184
_shelx_shelxl_version_number 2016/6
_shelx_space_group_comment
;
The symmetry employed for this shelxl refinement is uniquely defined
by the following loop, which should always be used as a source of
symmetry information in preference to the above space-group names.
They are only intended as comments.
;
_shelx_estimated_absorpt_t_min 0.834
_shelx_estimated_absorpt_t_max 0.872

loop_
_space_group_symop_operation_xyz
'x, y, z'
'-x, y+1/2, -z+1/2'
'-x, -y, -z'
'x, -y-1/2, z-1/2'

loop_
_atom_site_label
_atom_site_type_symbol
_atom_site_fract_x
_atom_site_fract_y
_atom_site_fract_z
_atom_site_U_iso_or_equiv
_atom_site_adp_type
_atom_site_occupancy
_atom_site_site_symmetry_order
_atom_site_calc_flag
_atom_site_refinement_flags_posn
_atom_site_refinement_flags_adp
Co1 Co 0.21621(3) 0.25385(4) 0.44707(2) 0.02274(13) Uani 1 1 d . .
B1 B 0.4186(2) 0.2342(3) 0.54227(19) 0.0212(6) Uani 1 1 d . .
C1 C 0.1460(4) 0.4853(5) 0.5863(3) 0.0668(15) Uani 1 1 d . .
H1A H 0.095790 0.439814 0.555124 0.100 Uiso 1 1 calc R U
H1B H 0.119244 0.564084 0.598926 0.100 Uiso 1 1 calc R U
H1C H 0.164814 0.440348 0.632854 0.100 Uiso 1 1 calc R U
C2 C 0.2367(3) 0.5032(3) 0.5429(2) 0.0328(7) Uani 1 1 d . .
C3 C 0.2146(6) 0.5799(4) 0.4741(3) 0.082(2) Uani 1 1 d . .
H3A H 0.273765 0.586076 0.446688 0.123 Uiso 1 1 calc R U
H3B H 0.194521 0.660612 0.489183 0.123 Uiso 1 1 calc R U
H3C H 0.160970 0.543001 0.441367 0.123 Uiso 1 1 calc R U
C4 C 0.3250(3) 0.5491(3) 0.5949(2) 0.0420(9) Uani 1 1 d . .
H4A H 0.352534 0.623410 0.574083 0.050 Uiso 1 1 calc R U
H4B H 0.304822 0.566942 0.645791 0.050 Uiso 1 1 calc R U
C5 C 0.3588(2) 0.3615(3) 0.55419(16) 0.0228(6) Uani 1 1 d . .
C6 C 0.1219(3) 0.1031(4) 0.6103(2) 0.0446(9) Uani 1 1 d . .
H6A H 0.159846 0.152666 0.648202 0.067 Uiso 1 1 calc R U
H6B H 0.079878 0.046941 0.635449 0.067 Uiso 1 1 calc R U
H6C H 0.080529 0.155367 0.576109 0.067 Uiso 1 1 calc R U
C7 C 0.1928(2) 0.0320(3) 0.56526(19) 0.0293(7) Uani 1 1 d . .
C8 C 0.1361(3) -0.0542(3) 0.5101(2) 0.0365(8) Uani 1 1 d . .
H8A H 0.092910 -0.007694 0.473763 0.055 Uiso 1 1 calc R U
H8B H 0.096118 -0.109102 0.537948 0.055 Uiso 1 1 calc R U
H8C H 0.183011 -0.101051 0.483164 0.055 Uiso 1 1 calc R U
C9 C 0.2743(3) -0.0310(4) 0.6155(2) 0.0418(9) Uani 1 1 d . .
H9A H 0.253556 -0.044514 0.666716 0.050 Uiso 1 1 calc R U
H9B H 0.291372 -0.109686 0.593699 0.050 Uiso 1 1 calc R U
C10 C 0.3375(2) 0.1304(3) 0.55958(16) 0.0218(5) Uani 1 1 d . .
C11 C 0.3271(3) 0.1861(4) 0.26482(19) 0.0393(8) Uani 1 1 d . .
H11A H 0.329801 0.100033 0.277413 0.059 Uiso 1 1 calc R U
H11B H 0.355422 0.199134 0.216747 0.059 Uiso 1 1 calc R U
H11C H 0.258232 0.213349 0.260484 0.059 Uiso 1 1 calc R U
C12 C 0.3854(3) 0.2568(3) 0.32611(17) 0.0298(7) Uani 1 1 d . .
C13 C 0.3796(4) 0.3921(4) 0.3101(2) 0.0556(12) Uani 1 1 d . .
H13A H 0.311117 0.419427 0.311074 0.083 Uiso 1 1 calc R U
H13B H 0.402106 0.408359 0.260341 0.083 Uiso 1 1 calc R U
H13C H 0.421763 0.435472 0.348721 0.083 Uiso 1 1 calc R U
C14 C 0.4922(3) 0.2132(4) 0.34075(19) 0.0407(9) Uani 1 1 d . .
H14A H 0.498611 0.128265 0.324574 0.049 Uiso 1 1 calc R U
H14B H 0.537366 0.264063 0.313711 0.049 Uiso 1 1 calc R U
C15 C 0.4241(2) 0.2296(3) 0.45105(17) 0.0224(6) Uani 1 1 d . .
C16 C 0.5228(2) 0.2130(3) 0.59060(16) 0.0215(5) Uani 1 1 d . .
C17 C 0.5796(2) 0.1119(3) 0.57582(19) 0.0307(7) Uani 1 1 d . .
H17 H 0.555945 0.059440 0.536017 0.037 Uiso 1 1 calc R U
C18 C 0.6688(2) 0.0843(3) 0.6163(2) 0.0330(7) Uani 1 1 d . .
H18 H 0.704199 0.013958 0.604438 0.040 Uiso 1 1 calc R U
C19 C 0.7061(2) 0.1598(3) 0.67414(19) 0.0326(7) Uani 1 1 d . .
H19 H 0.767447 0.142639 0.701975 0.039 Uiso 1 1 calc R U
C20 C 0.6520(3) 0.2604(3) 0.6903(2) 0.0342(7) Uani 1 1 d . .
H20 H 0.676598 0.313042 0.729758 0.041 Uiso 1 1 calc R U
C21 C 0.5621(2) 0.2861(3) 0.64997(18) 0.0276(6) Uani 1 1 d . .
H21 H 0.526265 0.355465 0.663087 0.033 Uiso 1 1 calc R U
C22 C 0.0831(3) 0.2735(4) 0.3894(2) 0.0367(8) Uani 1 1 d . .
H22A H 0.032610 0.267466 0.426035 0.044 Uiso 1 1 calc R U
H22B H 0.079501 0.356524 0.368807 0.044 Uiso 1 1 calc R U
C23 C 0.0540(3) 0.1887(4) 0.3260(2) 0.0447(9) Uani 1 1 d . .
H23A H 0.053285 0.105736 0.346500 0.054 Uiso 1 1 calc R U
H23B H 0.105297 0.191616 0.289919 0.054 Uiso 1 1 calc R U
C24 C -0.0465(3) 0.2135(5) 0.2826(3) 0.0551(12) Uani 1 1 d . .
H24A H -0.098735 0.205184 0.317532 0.066 Uiso 1 1 calc R U
H24B H -0.047679 0.297901 0.264207 0.066 Uiso 1 1 calc R U
C25 C -0.0695(4) 0.1305(6) 0.2165(3) 0.0715(16) Uani 1 1 d . .
H25A H -0.021044 0.142693 0.179660 0.107 Uiso 1 1 calc R U
H25B H -0.135889 0.148069 0.192839 0.107 Uiso 1 1 calc R U
H25C H -0.066693 0.046567 0.233940 0.107 Uiso 1 1 calc R U
N1 N 0.27233(19) 0.3827(2) 0.52134(15) 0.0246(5) Uani 1 1 d . .
N2 N 0.25110(18) 0.1201(2) 0.52421(14) 0.0233(5) Uani 1 1 d . .
N3 N 0.34917(19) 0.2375(2) 0.40156(14) 0.0228(5) Uani 1 1 d . .
O1 O 0.39729(18) 0.4522(2) 0.59817(14) 0.0330(5) Uani 1 1 d . .
O2 O 0.35769(17) 0.0518(2) 0.61766(13) 0.0309(5) Uani 1 1 d . .
O3 O 0.51339(17) 0.2247(2) 0.42242(13) 0.0329(5) Uani 1 1 d . .

loop_
_atom_site_aniso_label
_atom_site_aniso_U_11
_atom_site_aniso_U_22
_atom_site_aniso_U_33
_atom_site_aniso_U_23
_atom_site_aniso_U_13
_atom_site_aniso_U_12
Co1 0.0209(2) 0.0251(2) 0.0214(2) -0.00003(15) -0.00282(14) -0.00159(15)
B1 0.0199(14) 0.0226(15) 0.0206(14) -0.0019(11) -0.0006(11) -0.0033(11)
C1 0.045(2) 0.069(3) 0.089(4) -0.030(3) 0.020(3) 0.005(2)
C2 0.0388(18) 0.0228(15) 0.0358(17) -0.0038(13) -0.0016(14) 0.0050(13)
C3 0.151(6) 0.031(2) 0.056(3) 0.010(2) -0.027(3) 0.014(3)
C4 0.043(2) 0.0276(17) 0.054(2) -0.0124(16) -0.0029(17) 0.0040(15)
C5 0.0255(14) 0.0241(14) 0.0187(12) -0.0022(11) 0.0017(10) -0.0036(11)
C6 0.038(2) 0.056(2) 0.042(2) -0.0053(18) 0.0135(16) -0.0116(18)
C7 0.0256(15) 0.0276(15) 0.0343(16) 0.0048(13) 0.0006(12) -0.0086(12)
C8 0.0293(16) 0.0334(17) 0.046(2) -0.0018(15) 0.0009(14) -0.0121(14)
C9 0.0346(18) 0.040(2) 0.048(2) 0.0198(17) -0.0086(16) -0.0152(15)
C10 0.0236(13) 0.0228(13) 0.0189(12) -0.0005(10) 0.0003(10) -0.0027(11)
C11 0.0422(19) 0.054(2) 0.0212(15) -0.0067(15) -0.0019(14) -0.0042(17)
C12 0.0351(17) 0.0389(18) 0.0152(13) 0.0001(12) 0.0008(12) -0.0068(14)
C13 0.091(4) 0.045(2) 0.0295(19) 0.0097(17) 0.000(2) -0.010(2)
C14 0.0344(18) 0.069(3) 0.0192(15) -0.0051(16) 0.0053(13) -0.0047(18)
C15 0.0244(14) 0.0218(13) 0.0209(13) -0.0021(10) 0.0014(11) -0.0048(11)
C16 0.0203(13) 0.0241(13) 0.0200(13) -0.0016(11) 0.0009(10) -0.0061(11)
C17 0.0316(16) 0.0285(16) 0.0307(16) -0.0086(13) -0.0049(13) -0.0025(13)
C18 0.0276(16) 0.0329(17) 0.0377(18) -0.0049(14) -0.0013(13) 0.0023(13)
C19 0.0238(15) 0.0424(19) 0.0303(16) -0.0013(14) -0.0039(12) -0.0015(13)
C20 0.0304(16) 0.0426(19) 0.0280(16) -0.0109(14) -0.0058(13) -0.0048(14)
C21 0.0269(15) 0.0313(15) 0.0242(14) -0.0072(12) 0.0004(12) -0.0032(12)
C22 0.0291(16) 0.045(2) 0.0340(18) 0.0030(15) -0.0064(14) 0.0025(14)
C23 0.0315(18) 0.059(3) 0.041(2) -0.0079(19) -0.0076(15) 0.0026(17)
C24 0.034(2) 0.077(3) 0.051(3) -0.015(2) -0.0144(18) 0.005(2)
C25 0.050(3) 0.106(5) 0.055(3) -0.024(3) -0.016(2) 0.012(3)
N1 0.0246(12) 0.0221(12) 0.0270(13) -0.0034(10) 0.0019(10) -0.0005(10)
N2 0.0213(11) 0.0232(12) 0.0250(12) 0.0017(10) -0.0007(9) -0.0054(9)
N3 0.0231(12) 0.0282(13) 0.0171(11) -0.0016(9) 0.0010(9) -0.0011(10)
O1 0.0367(13) 0.0233(11) 0.0372(13) -0.0083(9) -0.0068(10) -0.0016(9)
O2 0.0270(11) 0.0334(12) 0.0308(12) 0.0105(10) -0.0054(9) -0.0074(9)
O3 0.0270(11) 0.0502(15) 0.0219(11) -0.0019(10) 0.0048(9) -0.0068(10)

loop_
_atom_type_symbol
_atom_type_description
_atom_type_scat_dispersion_real
_atom_type_scat_dispersion_imag
_atom_type_scat_source
C C 0.0033 0.0016 'International Tables Vol C Tables 4.2.6.8 and 6.1.1.4'
H H 0.0000 0.0000 'International Tables Vol C Tables 4.2.6.8 and 6.1.1.4'
B B 0.0013 0.0007 'International Tables Vol C Tables 4.2.6.8 and 6.1.1.4'
N N 0.0061 0.0033 'International Tables Vol C Tables 4.2.6.8 and 6.1.1.4'
O O 0.0106 0.0060 'International Tables Vol C Tables 4.2.6.8 and 6.1.1.4'
Co Co 0.3494 0.9721 'International Tables Vol C Tables 4.2.6.8 and 6.1.1.4'

loop_
_geom_angle_atom_site_label_1
_geom_angle_atom_site_label_2
_geom_angle_atom_site_label_3
_geom_angle
C22 Co1 N1 121.34(14)
C22 Co1 N2 124.37(14)
N1 Co1 N2 91.23(11)
C22 Co1 N3 126.29(13)
N1 Co1 N3 91.52(10)
N2 Co1 N3 92.39(10)
C16 B1 C15 114.3(2)
C16 B1 C10 111.8(2)
C15 B1 C10 104.9(2)
C16 B1 C5 118.4(2)
C15 B1 C5 102.8(2)
C10 B1 C5 103.2(2)
C2 C1 H1A 109.5
C2 C1 H1B 109.5
H1A C1 H1B 109.5
C2 C1 H1C 109.5
H1A C1 H1C 109.5
H1B C1 H1C 109.5
N1 C2 C3 110.1(3)
N1 C2 C1 108.2(3)
C3 C2 C1 112.1(4)
N1 C2 C4 101.5(3)
C3 C2 C4 113.2(4)
C1 C2 C4 111.2(4)
C2 C3 H3A 109.5
C2 C3 H3B 109.5
H3A C3 H3B 109.5
C2 C3 H3C 109.5
H3A C3 H3C 109.5
H3B C3 H3C 109.5
O1 C4 C2 105.6(3)
O1 C4 H4A 110.6
C2 C4 H4A 110.6
O1 C4 H4B 110.6
C2 C4 H4B 110.6
H4A C4 H4B 108.8
N1 C5 O1 114.7(3)
N1 C5 B1 122.5(3)
O1 C5 B1 122.8(3)
C7 C6 H6A 109.5
C7 C6 H6B 109.5
H6A C6 H6B 109.5
C7 C6 H6C 109.5
H6A C6 H6C 109.5
H6B C6 H6C 109.5
N2 C7 C6 107.9(3)
N2 C7 C8 110.7(3)
C6 C7 C8 110.8(3)
N2 C7 C9 101.3(2)
C6 C7 C9 112.8(3)
C8 C7 C9 112.8(3)
C7 C8 H8A 109.5
C7 C8 H8B 109.5
H8A C8 H8B 109.5
C7 C8 H8C 109.5
H8A C8 H8C 109.5
H8B C8 H8C 109.5
O2 C9 C7 104.4(3)
O2 C9 H9A 110.9
C7 C9 H9A 110.9
O2 C9 H9B 110.9
C7 C9 H9B 110.9
H9A C9 H9B 108.9
N2 C10 O2 115.3(3)
N2 C10 B1 124.7(3)
O2 C10 B1 119.9(2)
C12 C11 H11A 109.5
C12 C11 H11B 109.5
H11A C11 H11B 109.5
C12 C11 H11C 109.5
H11A C11 H11C 109.5
H11B C11 H11C 109.5
N3 C12 C11 112.6(3)
N3 C12 C13 107.1(3)
C11 C12 C13 111.1(3)
N3 C12 C14 100.8(3)
C11 C12 C14 112.8(3)
C13 C12 C14 112.0(4)
C12 C13 H13A 109.5
C12 C13 H13B 109.5
H13A C13 H13B 109.5
C12 C13 H13C 109.5
H13A C13 H13C 109.5
H13B C13 H13C 109.5
O3 C14 C12 103.9(3)
O3 C14 H14A 111.0
C12 C14 H14A 111.0
O3 C14 H14B 111.0
C12 C14 H14B 111.0
H14A C14 H14B 109.0
N3 C15 O3 115.1(3)
N3 C15 B1 125.0(3)
O3 C15 B1 119.8(3)
C21 C16 C17 115.2(3)
C21 C16 B1 125.3(3)
C17 C16 B1 119.4(3)
C18 C17 C16 123.4(3)
C18 C17 H17 118.3
C16 C17 H17 118.3
C19 C18 C17 119.8(3)
C19 C18 H18 120.1
C17 C18 H18 120.1
C20 C19 C18 118.4(3)
C20 C19 H19 120.8
C18 C19 H19 120.8
C19 C20 C21 121.2(3)
C19 C20 H20 119.4
C21 C20 H20 119.4
C20 C21 C16 122.0(3)
C20 C21 H21 119.0
C16 C21 H21 119.0
C23 C22 Co1 118.9(3)
C23 C22 H22A 107.6
Co1 C22 H22A 107.6
C23 C22 H22B 107.6
Co1 C22 H22B 107.6
H22A C22 H22B 107.0
C22 C23 C24 115.6(4)
C22 C23 H23A 108.4
C24 C23 H23A 108.4
C22 C23 H23B 108.4
C24 C23 H23B 108.4
H23A C23 H23B 107.4
C25 C24 C23 113.5(4)
C25 C24 H24A 108.9
C23 C24 H24A 108.9
C25 C24 H24B 108.9
C23 C24 H24B 108.9
H24A C24 H24B 107.7
C24 C25 H25A 109.5
C24 C25 H25B 109.5
H25A C25 H25B 109.5
C24 C25 H25C 109.5
H25A C25 H25C 109.5
H25B C25 H25C 109.5
C5 N1 C2 110.7(3)
C5 N1 Co1 116.0(2)
C2 N1 Co1 133.2(2)
C10 N2 C7 108.7(2)
C10 N2 Co1 114.2(2)
C7 N2 Co1 134.6(2)
C15 N3 C12 108.8(3)
C15 N3 Co1 113.9(2)
C12 N3 Co1 135.9(2)
C5 O1 C4 107.5(2)
C10 O2 C9 106.3(2)
C15 O3 C14 105.9(2)

loop_
_geom_bond_atom_site_label_1
_geom_bond_atom_site_label_2
_geom_bond_distance
Co1 C22 2.010(3)
Co1 N1 2.046(3)
Co1 N2 2.047(3)
Co1 N3 2.054(3)
B1 C16 1.606(4)
B1 C15 1.633(4)
B1 C10 1.641(4)
B1 C5 1.652(4)
C1 C2 1.525(6)
C1 H1A 0.9800
C1 H1B 0.9800
C1 H1C 0.9800
C2 N1 1.483(4)
C2 C3 1.499(6)
C2 C4 1.534(5)
C3 H3A 0.9800
C3 H3B 0.9800
C3 H3C 0.9800
C4 O1 1.454(4)
C4 H4A 0.9900
C4 H4B 0.9900
C5 N1 1.287(4)
C5 O1 1.349(4)
C6 C7 1.527(5)
C6 H6A 0.9800
C6 H6B 0.9800
C6 H6C 0.9800
C7 N2 1.490(4)
C7 C8 1.527(5)
C7 C9 1.528(5)
C8 H8A 0.9800
C8 H8B 0.9800
C8 H8C 0.9800
C9 O2 1.456(4)
C9 H9A 0.9900
C9 H9B 0.9900
C10 N2 1.287(4)
C10 O2 1.361(4)
C11 C12 1.508(5)
C11 H11A 0.9800
C11 H11B 0.9800
C11 H11C 0.9800
C12 N3 1.487(4)
C12 C13 1.528(6)
C12 C14 1.529(5)
C13 H13A 0.9800
C13 H13B 0.9800
C13 H13C 0.9800
C14 O3 1.462(4)
C14 H14A 0.9900
C14 H14B 0.9900
C15 N3 1.288(4)
C15 O3 1.359(4)
C16 C21 1.399(4)
C16 C17 1.399(4)
C17 C18 1.387(5)
C17 H17 0.9500
C18 C19 1.386(5)
C18 H18 0.9500
C19 C20 1.381(5)
C19 H19 0.9500
C20 C21 1.390(5)
C20 H20 0.9500
C21 H21 0.9500
C22 C23 1.495(5)
C22 H22A 0.9900
C22 H22B 0.9900
C23 C24 1.532(5)
C23 H23A 0.9900
C23 H23B 0.9900
C24 C25 1.504(7)
C24 H24A 0.9900
C24 H24B 0.9900
C25 H25A 0.9800
C25 H25B 0.9800
C25 H25C 0.9800
